data_1514908
loop_
_publ_author_name
'Croitor, Lilia'
'Coropceanu, Eduard B.'
'Masunov, Art\"em E.'
'Rivera-Jacquez, Hector J.'
'Siminel, Anatolii V.'
'Fonari, Marina S.'

_publ_section_title
;
 Mechanism of Nonlinear Optical Enhancement and Supramolecular Isomerism
 in 1D Polymeric Zn(II) and Cd(II) Sulfates with Pyridine-4-aldoxime
 Ligands
;
_journal_issue 17
_journal_name_full 'The Journal of Physical Chemistry C'
_journal_page_first 9217
_journal_paper_doi 10.1021/jp5007395
_journal_volume 118
_journal_year 2014
_chemical_formula_moiety 'C12 H18 Cd N6 O8 S'
_chemical_formula_sum 'C12 H18 Cd N6 O8 S'
_chemical_formula_weight 518.78
_chemical_name_systematic
; 
 ? 
;
_space_group_IT_number 62
_symmetry_cell_setting orthorhombic
_symmetry_space_group_name_Hall '-P 2ac 2n'
_symmetry_space_group_name_H-M 'P n m a'
_atom_sites_solution_hydrogens geom
_atom_sites_solution_primary direct
_atom_sites_solution_secondary difmap
_audit_creation_method SHELXL-97
_cell_angle_alpha 90.00
_cell_angle_beta 90.00
_cell_angle_gamma 90.00
_cell_formula_units_Z 4
_cell_length_a 9.5591(10)
_cell_length_b 21.864(2)
_cell_length_c 8.5122(8)
_cell_measurement_reflns_used 812
_cell_measurement_temperature 293(2)
_cell_measurement_theta_max 29.0160
_cell_measurement_theta_min 3.0269
_cell_volume 1779.1(3)
_computing_cell_refinement
;
CrysAlisPro, Agilent Technologies,
Version 1.171.35.21b (release 03-02-2012 CrysAlis171 .NET)
(compiled Feb  3 2012,10:37:01)
;
_computing_data_collection
;
CrysAlisPro, Agilent Technologies,
Version 1.171.35.21b (release 03-02-2012 CrysAlis171 .NET)
(compiled Feb  3 2012,10:37:01)
;
_computing_data_reduction
;
CrysAlisPro, Agilent Technologies,
Version 1.171.35.21b (release 03-02-2012 CrysAlis171 .NET)
(compiled Feb  3 2012,10:37:01)
;
_computing_structure_refinement 'SHELXL-97 (Sheldrick, 1997)'
_computing_structure_solution 'SHELXS-97 (Sheldrick, 1990)'
_diffrn_ambient_temperature 293(2)
_diffrn_measured_fraction_theta_full 0.984
_diffrn_measured_fraction_theta_max 0.984
_diffrn_measurement_device_type 'Xcalibur, Eos'
_diffrn_measurement_method '\w scans'
_diffrn_radiation_monochromator graphite
_diffrn_radiation_source 'fine-focus sealed tube'
_diffrn_radiation_type MoK\a
_diffrn_radiation_wavelength 0.71073
_diffrn_reflns_av_R_equivalents 0.0645
_diffrn_reflns_av_sigmaI/netI 0.0929
_diffrn_reflns_limit_h_max 5
_diffrn_reflns_limit_h_min -11
_diffrn_reflns_limit_k_max 26
_diffrn_reflns_limit_k_min -14
_diffrn_reflns_limit_l_max 10
_diffrn_reflns_limit_l_min -8
_diffrn_reflns_number 3609
_diffrn_reflns_theta_full 25.00
_diffrn_reflns_theta_max 25.00
_diffrn_reflns_theta_min 3.20
_exptl_absorpt_coefficient_mu 1.403
_exptl_absorpt_correction_T_max 1.00000
_exptl_absorpt_correction_T_min 0.60104
_exptl_absorpt_correction_type multi-scan
_exptl_absorpt_process_details
;
CrysAlisPro, Agilent Technologies,
Version 1.171.35.21b (release 03-02-2012 CrysAlis171 .NET)
(compiled Feb  3 2012,10:37:01)
Empirical absorption correction using spherical harmonics,
 implemented in SCALE3 ABSPACK scaling algorithm.
;
_exptl_crystal_colour colorless
_exptl_crystal_density_diffrn 1.937
_exptl_crystal_density_method 'not measured'
_exptl_crystal_description prism
_exptl_crystal_F_000 1040
_exptl_crystal_size_max 0.30
_exptl_crystal_size_mid 0.05
_exptl_crystal_size_min 0.04
_refine_diff_density_max 1.280
_refine_diff_density_min -0.799
_refine_diff_density_rms 0.145
_refine_ls_extinction_method none
_refine_ls_goodness_of_fit_ref 1.028
_refine_ls_hydrogen_treatment mixed
_refine_ls_matrix_type full
_refine_ls_number_parameters 150
_refine_ls_number_reflns 1582
_refine_ls_number_restraints 15
_refine_ls_restrained_S_all 1.030
_refine_ls_R_factor_all 0.0876
_refine_ls_R_factor_gt 0.0578
_refine_ls_shift/su_max 0.010
_refine_ls_shift/su_mean 0.001
_refine_ls_structure_factor_coef Fsqd
_refine_ls_weighting_details 'calc w=1/[\s^2^(Fo^2^)+(0.0465P)^2^+0.0000P] where P=(Fo^2^+2Fc^2^)/3'
_refine_ls_weighting_scheme calc
_refine_ls_wR_factor_gt 0.1158
_refine_ls_wR_factor_ref 0.1293
_reflns_number_gt 1122
_reflns_number_total 1582
_reflns_threshold_expression >2sigma(I)
_cod_data_source_file jp5007395_si_002.cif
_cod_data_source_block cl_1790
_cod_depositor_comments 'Adding full bibliography for 1514905--1514909.cif.'
_cod_original_sg_symbol_H-M Pnma
_cod_database_code 1514908

loop_
_symmetry_equiv_pos_as_xyz
'x, y, z'
'-x+1/2, -y, z+1/2'
'x+1/2, -y+1/2, -z+1/2'
'-x, y+1/2, -z'
'-x, -y, -z'
'x-1/2, y, -z-1/2'
'-x-1/2, y-1/2, z-1/2'
'x, -y-1/2, z'

loop_
_atom_site_label
_atom_site_type_symbol
_atom_site_fract_x
_atom_site_fract_y
_atom_site_fract_z
_atom_site_U_iso_or_equiv
_atom_site_adp_type
_atom_site_occupancy
_atom_site_symmetry_multiplicity
_atom_site_calc_flag
_atom_site_refinement_flags
Cd1 Cd 0.37632(9) 0.2500 0.60638(9) 0.0257(3) Uani 1 2 d S
S1 S 0.5092(3) 0.2500 0.9747(3) 0.0219(6) Uani 1 2 d S
O1 O 0.2416(6) -0.1378(2) 0.6170(7) 0.0463(16) Uani 1 1 d .
H1 H 0.1695 -0.1528 0.5820 0.069 Uiso 1 1 calc R
O2 O 0.3832(8) 0.2500 0.8735(8) 0.0353(19) Uani 1 2 d S
O3 O 0.6343(8) 0.2500 0.8695(8) 0.0302(18) Uani 1 2 d SU
O4 O 0.5081(6) 0.1959(3) 1.0705(8) 0.0555(19) Uani 1 1 d .
N1 N 0.3802(7) 0.1450(3) 0.6151(7) 0.0263(14) Uani 1 1 d .
N2 N 0.2382(7) -0.0734(3) 0.5966(7) 0.0342(17) Uani 1 1 d .
N3 N 0.4549(8) -0.0824(3) 0.7218(9) 0.0376(18) Uani 1 1 d D
H1N H 0.525(6) -0.067(3) 0.769(9) 0.056 Uiso 1 1 d D
H2N H 0.438(8) -0.1209(13) 0.734(9) 0.056 Uiso 1 1 d D
C1 C 0.2849(8) 0.1123(3) 0.5336(9) 0.031(2) Uani 1 1 d .
H1A H 0.2235 0.1332 0.4680 0.038 Uiso 1 1 calc R
C2 C 0.2743(8) 0.0506(3) 0.5427(9) 0.0318(19) Uani 1 1 d .
H2 H 0.2058 0.0305 0.4847 0.038 Uiso 1 1 calc R
C3 C 0.3639(8) 0.0170(3) 0.6370(9) 0.0268(18) Uani 1 1 d .
C4 C 0.4637(9) 0.0501(4) 0.7162(9) 0.038(2) Uani 1 1 d .
H4 H 0.5278 0.0298 0.7797 0.045 Uiso 1 1 calc R
C5 C 0.4706(9) 0.1134(4) 0.7031(10) 0.041(2) Uani 1 1 d .
H5 H 0.5403 0.1343 0.7571 0.049 Uiso 1 1 calc R
C6 C 0.3509(8) -0.0500(3) 0.6508(9) 0.0293(19) Uani 1 1 d .
O1W O 0.6012(8) 0.2500 0.5069(11) 0.059(3) Uani 1 2 d SD
H1W H 0.642(11) 0.2500 0.596(6) 0.089 Uiso 1 2 d SD
H2W H 0.655(10) 0.2500 0.426(8) 0.089 Uiso 1 2 d SD
O2W O 0.3264(9) 0.2500 0.3402(9) 0.043(2) Uani 1 2 d SD
H3W H 0.371(9) 0.2500 0.253(7) 0.064 Uiso 1 2 d SD
H4W H 0.236(2) 0.2500 0.332(12) 0.064 Uiso 1 2 d SD

loop_
_atom_site_aniso_label
_atom_site_aniso_U_11
_atom_site_aniso_U_22
_atom_site_aniso_U_33
_atom_site_aniso_U_23
_atom_site_aniso_U_13
_atom_site_aniso_U_12
Cd1 0.0247(5) 0.0223(5) 0.0301(5) 0.000 -0.0004(4) 0.000
S1 0.0145(13) 0.0273(15) 0.0240(14) 0.000 -0.0001(11) 0.000
O1 0.036(4) 0.026(3) 0.076(4) 0.000(3) -0.012(3) -0.003(3)
O2 0.024(4) 0.049(5) 0.033(4) 0.000 -0.009(4) 0.000
O3 0.026(3) 0.033(3) 0.031(3) 0.000 0.013(2) 0.000
O4 0.031(4) 0.054(4) 0.081(5) 0.046(4) 0.014(3) 0.010(3)
N1 0.020(3) 0.028(4) 0.030(3) -0.001(3) -0.002(3) 0.001(3)
N2 0.036(4) 0.014(3) 0.052(4) 0.003(3) 0.002(4) -0.001(3)
N3 0.026(4) 0.027(4) 0.059(5) 0.010(4) -0.008(4) 0.007(3)
C1 0.034(5) 0.028(5) 0.032(4) 0.008(4) 0.001(4) 0.009(4)
C2 0.033(5) 0.027(5) 0.035(4) 0.002(4) -0.010(4) 0.000(4)
C3 0.022(4) 0.026(4) 0.033(4) -0.004(4) 0.007(4) 0.004(4)
C4 0.038(5) 0.031(5) 0.044(5) 0.003(4) -0.018(4) 0.005(4)
C5 0.036(5) 0.035(5) 0.052(6) 0.001(4) -0.020(5) -0.002(4)
C6 0.024(5) 0.026(5) 0.038(5) -0.001(4) 0.014(4) 0.000(4)
O1W 0.019(5) 0.101(8) 0.058(6) 0.000 0.015(4) 0.000
O2W 0.034(5) 0.073(6) 0.022(4) 0.000 -0.006(4) 0.000

loop_
_atom_type_symbol
_atom_type_description
_atom_type_scat_dispersion_real
_atom_type_scat_dispersion_imag
_atom_type_scat_source
C C 0.0033 0.0016 'International Tables Vol C Tables 4.2.6.8 and 6.1.1.4'
H H 0.0000 0.0000 'International Tables Vol C Tables 4.2.6.8 and 6.1.1.4'
Cd Cd -0.8075 1.2024 'International Tables Vol C Tables 4.2.6.8 and 6.1.1.4'
N N 0.0061 0.0033 'International Tables Vol C Tables 4.2.6.8 and 6.1.1.4'
O O 0.0106 0.0060 'International Tables Vol C Tables 4.2.6.8 and 6.1.1.4'
S S 0.1246 0.1234 'International Tables Vol C Tables 4.2.6.8 and 6.1.1.4'

loop_
_geom_angle_atom_site_label_1
_geom_angle_atom_site_label_2
_geom_angle_atom_site_label_3
_geom_angle
_geom_angle_site_symmetry_1
_geom_angle_site_symmetry_3
O2 Cd1 N1 88.12(15) . 8_565
O2 Cd1 N1 88.12(15) . .
N1 Cd1 N1 175.9(3) 8_565 .
O2 Cd1 O1W 109.8(3) . .
N1 Cd1 O1W 89.83(16) 8_565 .
N1 Cd1 O1W 89.83(16) . .
O2 Cd1 O2W 169.8(3) . .
N1 Cd1 O2W 92.00(15) 8_565 .
N1 Cd1 O2W 92.00(15) . .
O1W Cd1 O2W 80.4(3) . .
O2 Cd1 O3 86.6(3) . 6_557
N1 Cd1 O3 90.75(16) 8_565 6_557
N1 Cd1 O3 90.75(16) . 6_557
O1W Cd1 O3 163.6(3) . 6_557
O2W Cd1 O3 83.2(3) . 6_557
O4 S1 O4 110.9(6) 8_565 .
O4 S1 O2 108.9(3) 8_565 .
O4 S1 O2 108.9(3) . .
O4 S1 O3 110.2(3) 8_565 .
O4 S1 O3 110.2(3) . .
O2 S1 O3 107.6(5) . .
N2 O1 H1 109.5 . .
S1 O2 Cd1 127.3(5) . .
S1 O3 Cd1 138.1(4) . 6_657
C5 N1 C1 116.8(7) . .
C5 N1 Cd1 123.1(5) . .
C1 N1 Cd1 120.1(5) . .
C6 N2 O1 109.5(6) . .
C6 N3 H1N 126(5) . .
C6 N3 H2N 115(5) . .
H1N N3 H2N 118(4) . .
N1 C1 C2 123.3(7) . .
N1 C1 H1A 118.4 . .
C2 C1 H1A 118.4 . .
C1 C2 C3 120.9(8) . .
C1 C2 H2 119.6 . .
C3 C2 H2 119.6 . .
C4 C3 C2 115.8(7) . .
C4 C3 C6 122.9(7) . .
C2 C3 C6 121.3(7) . .
C3 C4 C5 121.2(8) . .
C3 C4 H4 119.4 . .
C5 C4 H4 119.4 . .
N1 C5 C4 122.0(8) . .
N1 C5 H5 119.0 . .
C4 C5 H5 119.0 . .
N2 C6 N3 124.6(7) . .
N2 C6 C3 116.1(7) . .
N3 C6 C3 119.3(7) . .
Cd1 O1W H1W 96(8) . .
Cd1 O1W H2W 148(8) . .
H1W O1W H2W 116(4) . .
Cd1 O2W H3W 138(7) . .
Cd1 O2W H4W 106(7) . .
H3W O2W H4W 116(4) . .

loop_
_geom_bond_atom_site_label_1
_geom_bond_atom_site_label_2
_geom_bond_distance
_geom_bond_site_symmetry_2
Cd1 O2 2.275(7) .
Cd1 N1 2.297(6) 8_565
Cd1 N1 2.297(6) .
Cd1 O1W 2.311(8) .
Cd1 O2W 2.315(7) .
Cd1 O3 2.322(7) 6_557
S1 O4 1.437(5) 8_565
S1 O4 1.437(5) .
S1 O2 1.480(8) .
S1 O3 1.495(7) .
O1 N2 1.418(7) .
O1 H1 0.8200 .
O3 Cd1 2.322(7) 6_657
N1 C5 1.337(9) .
N1 C1 1.350(10) .
N2 C6 1.279(10) .
N3 C6 1.362(9) .
N3 H1N 0.85(2) .
N3 H2N 0.86(2) .
C1 C2 1.357(9) .
C1 H1A 0.9300 .
C2 C3 1.384(10) .
C2 H2 0.9300 .
C3 C4 1.374(10) .
C3 C6 1.476(10) .
C4 C5 1.388(10) .
C4 H4 0.9300 .
C5 H5 0.9300 .
O1W H1W 0.86(2) .
O1W H2W 0.86(2) .
O2W H3W 0.86(2) .
O2W H4W 0.86(2) .

loop_
_geom_hbond_atom_site_label_D
_geom_hbond_atom_site_label_H
_geom_hbond_atom_site_label_A
_geom_hbond_distance_DH
_geom_hbond_distance_HA
_geom_hbond_distance_DA
_geom_hbond_angle_DHA
_geom_hbond_site_symmetry_A
O2W H3W O4 0.86(2) 2.35(2) 3.113(10) 148(3) 1_554
O1W H1W O3 0.86(2) 2.33(6) 3.103(12) 151(11) .
O1W H1W O2 0.86(2) 2.32(10) 2.881(11) 124(10) 6_657
N3 H2N O4 0.86(2) 2.39(5) 3.068(8) 135(6) 5_657
N3 H1N N2 0.85(2) 2.34(4) 3.123(9) 154(6) 6_657
O1 H1 O4 0.82 1.94 2.733(8) 161.3 2_554
